data_7718756
loop_
_publ_author_name
'Ito, Shunichiro'
'Tanaka, Kazuo'
'Chujo, Yoshiki'

_publ_section_title
;
 Impact of ether coordination on the solid-state luminescence of a lithium
 &#x3b2;-diketiminate complex.
;
_journal_issue 23
_journal_name_full 'Dalton transactions (Cambridge, England : 2003)'
_journal_page_first 9219
_journal_page_last 9225
_journal_paper_doi 10.1039/d5dt00954e
_journal_volume 54
_journal_year 2025
_chemical_formula_sum 'C39 H45 Li N2'
_chemical_formula_weight 548.71
_chemical_name_common LLi
_chemical_properties_physical Air-sensitive,Moisture-sensitive,Hygroscopic,Oxygen-sensitive
_space_group_crystal_system monoclinic
_space_group_IT_number 14
_space_group_name_Hall '-P 2ybc'
_space_group_name_H-M_alt 'P 1 21/c 1'
_atom_sites_solution_hydrogens geom
_audit_creation_method SHELXL-2018/3
_audit_update_record
;
2024-10-16 deposited with the CCDC.	2025-05-14 downloaded from the CCDC.
;
_cell_angle_alpha 90
_cell_angle_beta 112.015(8)
_cell_angle_gamma 90
_cell_formula_units_Z 4
_cell_length_a 13.0332(10)
_cell_length_b 15.6288(10)
_cell_length_c 17.0389(12)
_cell_measurement_reflns_used 20831
_cell_measurement_temperature 93(2)
_cell_measurement_theta_max 27.49
_cell_measurement_theta_min 2.13
_cell_volume 3217.6(4)
_computing_cell_refinement 'RAPID AUTO (Rigaku, 2017)'
_computing_data_collection 'RAPID AUTO (Rigaku, 2017)'
_computing_data_reduction 'RAPID AUTO (Rigaku, 2017)'
_computing_structure_refinement 'SHELXL-2018/3 (Sheldrick, 2018)'
_computing_structure_solution 'SHELXT 2018/2 (Sheldrick, 2018)'
_diffrn_ambient_temperature 93(2)
_diffrn_measured_fraction_theta_full 0.999
_diffrn_measured_fraction_theta_max 0.997
_diffrn_measurement_device_type 'Rigaku Raxis Rapid'
_diffrn_measurement_method 'oscillation method'
_diffrn_radiation_type MoK\a
_diffrn_radiation_wavelength 0.71075
_diffrn_reflns_av_R_equivalents 0.0747
_diffrn_reflns_av_unetI/netI 0.0656
_diffrn_reflns_Laue_measured_fraction_full 0.999
_diffrn_reflns_Laue_measured_fraction_max 0.997
_diffrn_reflns_limit_h_max 16
_diffrn_reflns_limit_h_min -16
_diffrn_reflns_limit_k_max 17
_diffrn_reflns_limit_k_min -20
_diffrn_reflns_limit_l_max 22
_diffrn_reflns_limit_l_min -22
_diffrn_reflns_number 29904
_diffrn_reflns_point_group_measured_fraction_full 0.999
_diffrn_reflns_point_group_measured_fraction_max 0.997
_diffrn_reflns_theta_full 25.242
_diffrn_reflns_theta_max 27.478
_diffrn_reflns_theta_min 1.833
_diffrn_source 'fine-focus sealed tube'
_exptl_absorpt_coefficient_mu 0.064
_exptl_absorpt_correction_T_max 1.0000
_exptl_absorpt_correction_T_min 0.4572
_exptl_absorpt_correction_type empirical
_exptl_absorpt_process_details 'ABSCOR (Rigaku, 1995)'
_exptl_crystal_colour yellow
_exptl_crystal_density_diffrn 1.133
_exptl_crystal_description block
_exptl_crystal_F_000 1184
_exptl_crystal_preparation Luminescent
_exptl_crystal_recrystallization_method 'Re-crystallisation from solvent: hexane, toluene'
_exptl_crystal_size_max 0.500
_exptl_crystal_size_mid 0.150
_exptl_crystal_size_min 0.150
_refine_diff_density_max 0.250
_refine_diff_density_min -0.195
_refine_diff_density_rms 0.043
_refine_ls_extinction_method none
_refine_ls_goodness_of_fit_ref 1.008
_refine_ls_hydrogen_treatment constr
_refine_ls_matrix_type full
_refine_ls_number_parameters 396
_refine_ls_number_reflns 7345
_refine_ls_number_restraints 15
_refine_ls_restrained_S_all 1.007
_refine_ls_R_factor_all 0.0995
_refine_ls_R_factor_gt 0.0556
_refine_ls_shift/su_max 0.010
_refine_ls_shift/su_mean 0.002
_refine_ls_structure_factor_coef Fsqd
_refine_ls_weighting_details 'w=1/[\s^2^(Fo^2^)+(0.0388P)^2^+1.1805P] where P=(Fo^2^+2Fc^2^)/3'
_refine_ls_weighting_scheme calc
_refine_ls_wR_factor_gt 0.1008
_refine_ls_wR_factor_ref 0.1144
_reflns_Friedel_coverage 0.000
_reflns_number_gt 4886
_reflns_number_total 7345
_reflns_threshold_expression 'I > 2\s(I)'
_cod_data_source_file d5dt00954e2.cif
_cod_data_source_block LLi_a
_cod_depositor_comments 'Adding full bibliography for 7718756--7718759.cif.'
_cod_original_sg_symbol_H-M 'P 21/c'
_cod_database_code 7718756
_shelx_shelxl_version_number 2018/3
_shelx_space_group_comment
;
The symmetry employed for this shelxl refinement is uniquely defined
by the following loop, which should always be used as a source of
symmetry information in preference to the above space-group names.
They are only intended as comments.
;
_shelx_estimated_absorpt_t_min 0.969
_shelx_estimated_absorpt_t_max 0.990

loop_
_space_group_symop_operation_xyz
'x, y, z'
'-x, y+1/2, -z+1/2'
'-x, -y, -z'
'x, -y-1/2, z-1/2'

loop_
_atom_site_label
_atom_site_type_symbol
_atom_site_fract_x
_atom_site_fract_y
_atom_site_fract_z
_atom_site_U_iso_or_equiv
_atom_site_adp_type
_atom_site_occupancy
_atom_site_site_symmetry_order
_atom_site_calc_flag
_atom_site_refinement_flags_posn
_atom_site_refinement_flags_adp
_atom_site_refinement_flags_occupancy
_atom_site_disorder_assembly
_atom_site_disorder_group
Li1 Li 0.6925(2) 0.2761(2) 0.22836(18) 0.0280(7) Uani 1 1 d . . . . .
N1 N 0.75695(11) 0.29421(8) 0.34727(8) 0.0194(3) Uani 1 1 d . . . . .
N2 N 0.54203(11) 0.28460(9) 0.21244(8) 0.0191(3) Uani 1 1 d . . . . .
C1 C 0.69740(13) 0.28361(10) 0.39503(10) 0.0174(3) Uani 1 1 d . . . . .
C2 C 0.58065(13) 0.28289(10) 0.36185(10) 0.0192(3) Uani 1 1 d . . . . .
H2 H 0.546557 0.277415 0.402066 0.023 Uiso 1 1 calc R U . . .
C3 C 0.50810(13) 0.28928(10) 0.27631(10) 0.0187(3) Uani 1 1 d . . . . .
C4 C 0.75005(13) 0.26987(10) 0.48969(10) 0.0184(3) Uani 1 1 d . . . . .
C5 C 0.83648(14) 0.32004(11) 0.54337(10) 0.0219(4) Uani 1 1 d . . . . .
H5 H 0.862783 0.366995 0.520808 0.026 Uiso 1 1 calc R U . . .
C6 C 0.88459(14) 0.30215(12) 0.62950(10) 0.0246(4) Uani 1 1 d . . . . .
H6 H 0.942007 0.337847 0.665430 0.030 Uiso 1 1 calc R U . . .
C7 C 0.84937(14) 0.23263(12) 0.66328(11) 0.0259(4) Uani 1 1 d . . . . .
H7 H 0.884333 0.219166 0.721694 0.031 Uiso 1 1 calc R U . . .
C8 C 0.76254(14) 0.18294(11) 0.61091(10) 0.0247(4) Uani 1 1 d . . . . .
H8 H 0.737066 0.135701 0.633689 0.030 Uiso 1 1 calc R U . . .
C9 C 0.71262(14) 0.20202(10) 0.52514(10) 0.0211(4) Uani 1 1 d . . . . .
H9 H 0.652092 0.168340 0.490140 0.025 Uiso 1 1 calc R U . . .
C10 C 0.38775(13) 0.30171(10) 0.26098(10) 0.0190(3) Uani 1 1 d . . . . .
C11 C 0.30570(14) 0.24911(11) 0.20623(11) 0.0253(4) Uani 1 1 d . . . . .
H11 H 0.325745 0.203279 0.178223 0.030 Uiso 1 1 calc R U . . .
C12 C 0.19522(15) 0.26292(13) 0.19219(12) 0.0305(4) Uani 1 1 d . . . . .
H12 H 0.140121 0.226508 0.154790 0.037 Uiso 1 1 calc R U . . .
C13 C 0.16486(14) 0.32935(13) 0.23230(11) 0.0299(4) Uani 1 1 d . . . . .
H13 H 0.089041 0.338762 0.222533 0.036 Uiso 1 1 calc R U . . .
C14 C 0.24495(15) 0.38195(12) 0.28656(11) 0.0266(4) Uani 1 1 d . . . . .
H14 H 0.224300 0.427813 0.314170 0.032 Uiso 1 1 calc R U . . .
C15 C 0.35610(14) 0.36811(11) 0.30105(10) 0.0220(4) Uani 1 1 d . . . . .
H15 H 0.410850 0.404525 0.338781 0.026 Uiso 1 1 calc R U . . .
C16 C 0.87431(13) 0.30196(10) 0.38084(10) 0.0192(3) Uani 1 1 d . . . . .
C17 C 0.94486(14) 0.23227(11) 0.41511(10) 0.0215(4) Uani 1 1 d . . . . .
C18 C 1.05860(15) 0.24406(12) 0.44169(12) 0.0302(4) Uani 1 1 d . . . . .
H18 H 1.106774 0.197442 0.466162 0.036 Uiso 1 1 calc R U . . .
C19 C 1.10283(15) 0.32190(13) 0.43327(13) 0.0350(5) Uani 1 1 d . . . . .
H19 H 1.180804 0.329216 0.453116 0.042 Uiso 1 1 calc R U . . .
C20 C 1.03344(16) 0.38901(12) 0.39595(13) 0.0327(4) Uani 1 1 d . . . . .
H20 H 1.064307 0.442197 0.389000 0.039 Uiso 1 1 calc R U . . .
C21 C 0.91933(15) 0.38075(11) 0.36823(11) 0.0254(4) Uani 1 1 d . . . . .
C22 C 0.46846(13) 0.29758(11) 0.12672(10) 0.0190(3) Uani 1 1 d . . . . .
C23 C 0.44660(13) 0.22719(11) 0.07149(10) 0.0228(4) Uani 1 1 d . . . . .
C24 C 0.38574(15) 0.24056(13) -0.01406(11) 0.0294(4) Uani 1 1 d . . . . .
H24 H 0.371343 0.193663 -0.052155 0.035 Uiso 1 1 calc R U . . .
C25 C 0.34573(15) 0.32063(14) -0.04488(11) 0.0338(5) Uani 1 1 d . . . . .
H25 H 0.304547 0.328648 -0.103610 0.041 Uiso 1 1 calc R U . . .
C26 C 0.36598(15) 0.38873(12) 0.01013(11) 0.0297(4) Uani 1 1 d . . . . .
H26 H 0.336825 0.443394 -0.011174 0.036 Uiso 1 1 calc R U . . .
C27 C 0.42829(14) 0.37940(11) 0.09641(10) 0.0229(4) Uani 1 1 d . . . . .
C28 C 0.90048(15) 0.14339(11) 0.41946(11) 0.0238(4) Uani 1 1 d . . . . .
H28 H 0.818635 0.148160 0.403508 0.029 Uiso 1 1 calc R U . . .
C29 C 0.92113(17) 0.08460(12) 0.35483(12) 0.0312(4) Uani 1 1 d . . . . .
H29A H 0.884185 0.108162 0.297824 0.047 Uiso 1 1 calc R U . . .
H29B H 0.891542 0.027510 0.357565 0.047 Uiso 1 1 calc R U . . .
H29C H 1.000858 0.080549 0.367808 0.047 Uiso 1 1 calc R U . . .
C30 C 0.94978(17) 0.10595(12) 0.50892(11) 0.0329(4) Uani 1 1 d . . . . .
H30A H 1.029424 0.096986 0.524674 0.049 Uiso 1 1 calc R U . . .
H30B H 0.914000 0.051145 0.510389 0.049 Uiso 1 1 calc R U . . .
H30C H 0.937449 0.145752 0.548963 0.049 Uiso 1 1 calc R U . . .
C31 C 0.84503(18) 0.45575(13) 0.32566(14) 0.0386(5) Uani 1 1 d . . . . .
H31A H 0.766012 0.437329 0.298632 0.046 Uiso 0.573(18) 1 calc R U P A 1
H31B H 0.777553 0.425500 0.286691 0.046 Uiso 0.427(18) 1 calc R U P A 2
C32 C 0.88183(19) 0.50360(13) 0.26302(13) 0.0421(5) Uani 1 1 d . . . . .
H32A H 0.952855 0.531804 0.293478 0.063 Uiso 1 1 calc R U . . .
H32B H 0.826198 0.546708 0.233341 0.063 Uiso 1 1 calc R U . . .
H32C H 0.890143 0.463132 0.221867 0.063 Uiso 1 1 calc R U . . .
C33A C 0.8610(8) 0.5262(4) 0.4009(5) 0.0421(17) Uani 0.573(18) 1 d . . P A 1
H33A H 0.814692 0.576375 0.376974 0.063 Uiso 0.573(18) 1 calc R U P A 1
H33B H 0.839029 0.500626 0.444746 0.063 Uiso 0.573(18) 1 calc R U P A 1
H33C H 0.938802 0.543700 0.425873 0.063 Uiso 0.573(18) 1 calc R U P A 1
C33B C 0.8011(15) 0.5033(6) 0.3760(6) 0.051(3) Uani 0.427(18) 1 d . . P A 2
H33D H 0.754853 0.549682 0.342147 0.076 Uiso 0.427(18) 1 calc R U P A 2
H33E H 0.756155 0.465779 0.396352 0.076 Uiso 0.427(18) 1 calc R U P A 2
H33F H 0.861740 0.527552 0.424409 0.076 Uiso 0.427(18) 1 calc R U P A 2
C34 C 0.48634(14) 0.13806(11) 0.10535(12) 0.0259(4) Uani 1 1 d . . . . .
H34 H 0.493712 0.136323 0.165900 0.031 Uiso 1 1 calc R U . . .
C35 C 0.59934(16) 0.11714(12) 0.10281(14) 0.0361(5) Uani 1 1 d . . . . .
H35A H 0.593737 0.115446 0.043843 0.054 Uiso 1 1 calc R U . . .
H35B H 0.624166 0.061309 0.129314 0.054 Uiso 1 1 calc R U . . .
H35C H 0.652725 0.161207 0.133625 0.054 Uiso 1 1 calc R U . . .
C36 C 0.40472(18) 0.06795(13) 0.05804(16) 0.0468(6) Uani 1 1 d . . . . .
H36A H 0.403823 0.062623 0.000480 0.070 Uiso 1 1 calc R U . . .
H36B H 0.330468 0.082881 0.055408 0.070 Uiso 1 1 calc R U . . .
H36C H 0.427559 0.013421 0.087917 0.070 Uiso 1 1 calc R U . . .
C37 C 0.45313(15) 0.45737(11) 0.15371(11) 0.0266(4) Uani 1 1 d . . . . .
H37 H 0.486466 0.437006 0.213627 0.032 Uiso 1 1 calc R U . . .
C38 C 0.53779(18) 0.51571(12) 0.13740(14) 0.0393(5) Uani 1 1 d . . . . .
H38A H 0.606572 0.483914 0.148263 0.059 Uiso 1 1 calc R U . . .
H38B H 0.552904 0.565407 0.175132 0.059 Uiso 1 1 calc R U . . .
H38C H 0.507960 0.535064 0.078394 0.059 Uiso 1 1 calc R U . . .
C39 C 0.34892(18) 0.50820(13) 0.14373(14) 0.0398(5) Uani 1 1 d . . . . .
H39A H 0.317495 0.532304 0.086521 0.060 Uiso 1 1 calc R U . . .
H39B H 0.367799 0.554659 0.185375 0.060 Uiso 1 1 calc R U . . .
H39C H 0.294568 0.470264 0.152878 0.060 Uiso 1 1 calc R U . . .

loop_
_atom_site_aniso_label
_atom_site_aniso_U_11
_atom_site_aniso_U_22
_atom_site_aniso_U_33
_atom_site_aniso_U_23
_atom_site_aniso_U_13
_atom_site_aniso_U_12
Li1 0.0221(15) 0.0387(18) 0.0253(15) 0.0027(14) 0.0114(12) 0.0022(13)
N1 0.0170(7) 0.0210(7) 0.0198(7) 0.0017(6) 0.0066(6) -0.0003(6)
N2 0.0173(7) 0.0215(7) 0.0177(6) 0.0000(6) 0.0058(5) 0.0009(6)
C1 0.0185(8) 0.0152(8) 0.0184(7) -0.0006(7) 0.0069(6) -0.0008(6)
C2 0.0176(8) 0.0227(8) 0.0187(8) 0.0002(7) 0.0084(7) -0.0012(7)
C3 0.0174(8) 0.0158(7) 0.0237(8) 0.0005(7) 0.0087(7) -0.0003(6)
C4 0.0161(8) 0.0210(8) 0.0190(8) 0.0007(7) 0.0076(6) 0.0041(7)
C5 0.0198(8) 0.0251(9) 0.0227(8) -0.0013(8) 0.0100(7) -0.0003(7)
C6 0.0177(8) 0.0339(10) 0.0210(8) -0.0052(8) 0.0058(7) 0.0000(7)
C7 0.0218(9) 0.0385(11) 0.0179(8) 0.0033(8) 0.0077(7) 0.0087(8)
C8 0.0265(9) 0.0279(9) 0.0243(9) 0.0059(8) 0.0148(8) 0.0045(8)
C9 0.0194(8) 0.0229(9) 0.0217(8) -0.0007(7) 0.0085(7) 0.0005(7)
C10 0.0175(8) 0.0234(8) 0.0166(7) 0.0060(7) 0.0069(6) 0.0009(7)
C11 0.0226(9) 0.0282(9) 0.0266(9) -0.0013(8) 0.0111(7) -0.0022(7)
C12 0.0193(9) 0.0401(11) 0.0298(10) -0.0019(9) 0.0066(8) -0.0070(8)
C13 0.0148(8) 0.0456(11) 0.0300(9) 0.0071(9) 0.0092(7) 0.0039(8)
C14 0.0258(9) 0.0322(10) 0.0261(9) 0.0059(8) 0.0147(8) 0.0080(8)
C15 0.0206(9) 0.0258(9) 0.0189(8) 0.0021(7) 0.0063(7) 0.0001(7)
C16 0.0170(8) 0.0253(9) 0.0155(7) -0.0021(7) 0.0065(6) -0.0007(7)
C17 0.0209(9) 0.0253(9) 0.0195(8) -0.0031(7) 0.0088(7) 0.0007(7)
C18 0.0212(9) 0.0365(10) 0.0331(10) -0.0037(9) 0.0103(8) 0.0055(8)
C19 0.0182(9) 0.0447(12) 0.0428(11) -0.0122(10) 0.0124(8) -0.0064(8)
C20 0.0284(10) 0.0305(10) 0.0464(11) -0.0090(9) 0.0222(9) -0.0095(8)
C21 0.0260(9) 0.0259(9) 0.0284(9) -0.0020(8) 0.0149(8) -0.0014(8)
C22 0.0124(7) 0.0274(9) 0.0185(8) 0.0006(7) 0.0072(6) -0.0010(7)
C23 0.0161(8) 0.0306(9) 0.0244(8) -0.0039(8) 0.0107(7) -0.0036(7)
C24 0.0239(9) 0.0431(11) 0.0229(9) -0.0100(9) 0.0108(7) -0.0083(8)
C25 0.0243(10) 0.0549(13) 0.0192(8) 0.0069(9) 0.0045(7) -0.0014(9)
C26 0.0248(10) 0.0369(11) 0.0283(9) 0.0100(9) 0.0108(8) 0.0034(8)
C27 0.0186(8) 0.0302(9) 0.0224(8) 0.0040(8) 0.0104(7) 0.0006(7)
C28 0.0228(9) 0.0239(9) 0.0251(9) 0.0002(8) 0.0094(7) 0.0037(7)
C29 0.0387(11) 0.0271(9) 0.0306(10) -0.0015(9) 0.0163(9) 0.0024(8)
C30 0.0387(11) 0.0312(10) 0.0307(10) 0.0027(9) 0.0151(9) 0.0101(9)
C31 0.0396(12) 0.0302(10) 0.0538(13) 0.0106(10) 0.0264(10) 0.0020(9)
C32 0.0521(13) 0.0343(11) 0.0410(12) 0.0015(10) 0.0189(10) -0.0137(10)
C33A 0.060(4) 0.030(3) 0.050(3) 0.007(2) 0.036(3) 0.016(3)
C33B 0.079(8) 0.030(4) 0.042(4) 0.004(3) 0.022(5) 0.017(4)
C34 0.0240(9) 0.0245(9) 0.0324(9) -0.0065(8) 0.0141(8) -0.0035(7)
C35 0.0290(10) 0.0275(10) 0.0559(13) -0.0019(10) 0.0205(10) -0.0002(8)
C36 0.0340(12) 0.0299(11) 0.0720(16) -0.0100(11) 0.0147(11) -0.0069(9)
C37 0.0316(10) 0.0218(9) 0.0307(9) 0.0071(8) 0.0167(8) 0.0056(8)
C38 0.0474(13) 0.0285(10) 0.0512(13) -0.0015(10) 0.0291(11) -0.0054(9)
C39 0.0471(13) 0.0361(11) 0.0459(12) 0.0126(10) 0.0284(10) 0.0159(10)

loop_
_atom_type_symbol
_atom_type_description
_atom_type_scat_dispersion_real
_atom_type_scat_dispersion_imag
_atom_type_scat_source
C C 0.0033 0.0016 'International Tables Vol C Tables 4.2.6.8 and 6.1.1.4'
H H 0.0000 0.0000 'International Tables Vol C Tables 4.2.6.8 and 6.1.1.4'
Li Li -0.0003 0.0001 'International Tables Vol C Tables 4.2.6.8 and 6.1.1.4'
N N 0.0061 0.0033 'International Tables Vol C Tables 4.2.6.8 and 6.1.1.4'

loop_
_geom_angle_atom_site_label_1
_geom_angle_atom_site_label_2
_geom_angle_atom_site_label_3
_geom_angle
_geom_angle_site_symmetry_1
_geom_angle_site_symmetry_3
_geom_angle_publ_flag
N2 Li1 N1 99.41(15) . . ?
N2 Li1 C8 121.68(14) . 4_565 ?
N1 Li1 C8 130.41(15) . 4_565 ?
N2 Li1 C7 149.66(15) . 4_565 ?
N1 Li1 C7 110.43(14) . 4_565 ?
C8 Li1 C7 30.61(6) 4_565 4_565 ?
C1 N1 C16 123.44(13) . . ?
C1 N1 Li1 120.53(14) . . ?
C16 N1 Li1 114.83(14) . . ?
C3 N2 C22 122.01(13) . . ?
C3 N2 Li1 122.53(14) . . ?
C22 N2 Li1 114.91(13) . . ?
N1 C1 C2 123.06(14) . . ?
N1 C1 C4 122.34(14) . . ?
C2 C1 C4 114.59(14) . . ?
C1 C2 C3 128.11(15) . . ?
N2 C3 C2 123.00(14) . . ?
N2 C3 C10 120.91(14) . . ?
C2 C3 C10 116.09(14) . . ?
C5 C4 C9 118.06(14) . . ?
C5 C4 C1 123.44(14) . . ?
C9 C4 C1 118.47(14) . . ?
C6 C5 C4 120.81(16) . . ?
C7 C6 C5 120.48(16) . . ?
C6 C7 C8 119.30(15) . . ?
C6 C7 Li1 129.59(14) . 4_566 ?
C8 C7 Li1 70.81(12) . 4_566 ?
C7 C8 C9 120.22(16) . . ?
C7 C8 Li1 78.59(12) . 4_566 ?
C9 C8 Li1 126.97(13) . 4_566 ?
C8 C9 C4 121.05(16) . . ?
C15 C10 C11 118.40(15) . . ?
C15 C10 C3 119.64(14) . . ?
C11 C10 C3 121.95(15) . . ?
C12 C11 C10 120.72(17) . . ?
C13 C12 C11 120.27(17) . . ?
C14 C13 C12 119.71(16) . . ?
C13 C14 C15 120.19(17) . . ?
C10 C15 C14 120.70(16) . . ?
C17 C16 C21 119.62(15) . . ?
C17 C16 N1 122.61(15) . . ?
C21 C16 N1 117.22(14) . . ?
C18 C17 C16 119.01(16) . . ?
C18 C17 C28 119.00(16) . . ?
C16 C17 C28 121.90(15) . . ?
C19 C18 C17 121.34(18) . . ?
C20 C19 C18 119.59(17) . . ?
C19 C20 C21 121.44(18) . . ?
C20 C21 C16 118.82(16) . . ?
C20 C21 C31 120.03(17) . . ?
C16 C21 C31 121.16(16) . . ?
C27 C22 C23 120.81(15) . . ?
C27 C22 N2 121.31(14) . . ?
C23 C22 N2 117.57(14) . . ?
C24 C23 C22 118.51(16) . . ?
C24 C23 C34 120.97(16) . . ?
C22 C23 C34 120.51(15) . . ?
C25 C24 C23 121.38(17) . . ?
C26 C25 C24 119.53(16) . . ?
C25 C26 C27 121.59(17) . . ?
C26 C27 C22 118.17(16) . . ?
C26 C27 C37 119.54(16) . . ?
C22 C27 C37 122.27(15) . . ?
C17 C28 C30 111.92(15) . . ?
C17 C28 C29 109.92(14) . . ?
C30 C28 C29 111.39(14) . . ?
C33B C31 C21 116.6(3) . . ?
C33B C31 C32 118.3(4) . . ?
C21 C31 C32 113.71(17) . . ?
C21 C31 C33A 105.8(3) . . ?
C32 C31 C33A 103.7(3) . . ?
C23 C34 C35 112.36(15) . . ?
C23 C34 C36 112.65(15) . . ?
C35 C34 C36 108.65(15) . . ?
C27 C37 C39 112.30(16) . . ?
C27 C37 C38 110.78(15) . . ?
C39 C37 C38 109.92(16) . . ?

loop_
_geom_bond_atom_site_label_1
_geom_bond_atom_site_label_2
_geom_bond_distance
_geom_bond_site_symmetry_2
_geom_bond_publ_flag
Li1 N2 1.881(3) . ?
Li1 N1 1.901(3) . ?
Li1 C8 2.572(3) 4_565 ?
Li1 C7 2.670(3) 4_565 ?
N1 C1 1.329(2) . ?
N1 C16 1.423(2) . ?
N2 C3 1.321(2) . ?
N2 C22 1.430(2) . ?
C1 C2 1.411(2) . ?
C1 C4 1.513(2) . ?
C2 C3 1.412(2) . ?
C3 C10 1.503(2) . ?
C4 C5 1.396(2) . ?
C4 C9 1.396(2) . ?
C5 C6 1.391(2) . ?
C6 C7 1.386(3) . ?
C7 C8 1.387(2) . ?
C8 C9 1.391(2) . ?
C10 C15 1.387(2) . ?
C10 C11 1.393(2) . ?
C11 C12 1.385(2) . ?
C12 C13 1.380(3) . ?
C13 C14 1.377(3) . ?
C14 C15 1.392(2) . ?
C16 C17 1.404(2) . ?
C16 C21 1.415(2) . ?
C17 C18 1.390(2) . ?
C17 C28 1.517(2) . ?
C18 C19 1.377(3) . ?
C19 C20 1.375(3) . ?
C20 C21 1.387(3) . ?
C21 C31 1.520(3) . ?
C22 C27 1.405(2) . ?
C22 C23 1.406(2) . ?
C23 C24 1.390(2) . ?
C23 C34 1.522(2) . ?
C24 C25 1.381(3) . ?
C25 C26 1.377(3) . ?
C26 C27 1.395(2) . ?
C27 C37 1.519(2) . ?
C28 C30 1.531(2) . ?
C28 C29 1.534(2) . ?
C31 C33B 1.408(8) . ?
C31 C32 1.521(3) . ?
C31 C33A 1.643(8) . ?
C34 C35 1.525(2) . ?
C34 C36 1.529(3) . ?
C37 C39 1.527(3) . ?
C37 C38 1.535(3) . ?
